data_7058688
loop_
_publ_author_name
'Fan, Liming'
'Liu, Zhangjie'
'Zhang, Yujuan'
'Wang, Feng'
'Zhao, Dongsheng'
'Yang, Jiandong'
'Zhang, Xiutang'

_publ_section_title
;
 Luminescence sensing, electrochemical, and magenetic properties of 2D
 coordination polymers based on the mixed ligands
 p-terphenyl-2,2&#x2032;&#x2032;,5&#x2032;&#x2032;,5&#x2032;&#x2032;&#x2032;-tetracarboxylate
 acid and 1,10-phenanthroline
;
_journal_issue 34
_journal_name_full 'New Journal of Chemistry'
_journal_page_first 13349
_journal_paper_doi 10.1039/C9NJ03530C
_journal_volume 43
_journal_year 2019
_chemical_formula_moiety 'C23 H13 Mn N2 O4'
_chemical_formula_sum 'C23 H13 Mn N2 O4'
_chemical_formula_weight 436.29
_space_group_crystal_system monoclinic
_space_group_IT_number 15
_space_group_name_Hall '-C 2yc'
_space_group_name_H-M_alt 'C 1 2/c 1'
_symmetry_space_group_name_Hall '-C 2yc'
_symmetry_space_group_name_H-M 'C 1 2/c 1'
_atom_sites_solution_hydrogens mixed
_audit_creation_method SHELXL-2018/3
_audit_update_record
;
2019-03-24 deposited with the CCDC.    2019-07-30 downloaded from the CCDC.
;
_cell_angle_alpha 90
_cell_angle_beta 96.34(3)
_cell_angle_gamma 90
_cell_formula_units_Z 8
_cell_length_a 20.831(16)
_cell_length_b 9.137(6)
_cell_length_c 20.062(15)
_cell_measurement_reflns_used 4221
_cell_measurement_temperature 293(2)
_cell_measurement_theta_max 27.48
_cell_measurement_theta_min 2.97
_cell_volume 3795(5)
_computing_structure_refinement 'SHELXL-2018/3 (Sheldrick, 2018)'
_computing_structure_solution 'SHELXT 2014/5 (Sheldrick, 2014)'
_diffrn_ambient_temperature 293(2)
_diffrn_measured_fraction_theta_full 0.998
_diffrn_measured_fraction_theta_max 0.993
_diffrn_measurement_device_type 'Bruker APEX-II CCD'
_diffrn_radiation_type MoK\a
_diffrn_radiation_wavelength 0.71073
_diffrn_reflns_av_R_equivalents 0.0828
_diffrn_reflns_av_unetI/netI 0.0723
_diffrn_reflns_Laue_measured_fraction_full 0.998
_diffrn_reflns_Laue_measured_fraction_max 0.993
_diffrn_reflns_limit_h_max 24
_diffrn_reflns_limit_h_min -27
_diffrn_reflns_limit_k_max 11
_diffrn_reflns_limit_k_min -11
_diffrn_reflns_limit_l_max 26
_diffrn_reflns_limit_l_min -26
_diffrn_reflns_number 18580
_diffrn_reflns_point_group_measured_fraction_full 0.998
_diffrn_reflns_point_group_measured_fraction_max 0.993
_diffrn_reflns_theta_full 25.242
_diffrn_reflns_theta_max 27.612
_diffrn_reflns_theta_min 3.110
_exptl_absorpt_coefficient_mu 0.730
_exptl_absorpt_correction_T_max 0.7456
_exptl_absorpt_correction_T_min 0.6356
_exptl_absorpt_correction_type multi-scan
_exptl_absorpt_process_details
;
 SADABS 2016/2: Krause, L., Herbst-Irmer, R., Sheldrick G.M. & Stalke D.,
 J. Appl. Cryst. 48 (2015) 3-10
;
_exptl_crystal_density_diffrn 1.527
_exptl_crystal_description block
_exptl_crystal_F_000 1776
_exptl_crystal_size_max 0.240
_exptl_crystal_size_mid 0.200
_exptl_crystal_size_min 0.200
_refine_diff_density_max 0.511
_refine_diff_density_min -0.477
_refine_diff_density_rms 0.072
_refine_ls_extinction_method none
_refine_ls_goodness_of_fit_ref 1.035
_refine_ls_hydrogen_treatment mixed
_refine_ls_matrix_type full
_refine_ls_number_parameters 274
_refine_ls_number_reflns 4385
_refine_ls_number_restraints 1
_refine_ls_restrained_S_all 1.036
_refine_ls_R_factor_all 0.0998
_refine_ls_R_factor_gt 0.0518
_refine_ls_shift/su_max 0.001
_refine_ls_shift/su_mean 0.000
_refine_ls_structure_factor_coef Fsqd
_refine_ls_weighting_details 'w=1/[\s^2^(Fo^2^)+(0.0490P)^2^+3.5885P] where P=(Fo^2^+2Fc^2^)/3'
_refine_ls_weighting_scheme calc
_refine_ls_wR_factor_gt 0.1044
_refine_ls_wR_factor_ref 0.1189
_reflns_Friedel_coverage 0.000
_reflns_number_gt 2899
_reflns_number_total 4385
_reflns_threshold_expression 'I > 2\s(I)'
_cod_data_source_file c9nj03530c2.cif
_cod_data_source_block 2
_cod_depositor_comments 'Adding full bibliography for 7058686--7058689.cif.'
_cod_database_code 7058688
_shelx_shelxl_version_number 2018/3
_shelx_space_group_comment
;
The symmetry employed for this shelxl refinement is uniquely defined
by the following loop, which should always be used as a source of
symmetry information in preference to the above space-group names.
They are only intended as comments.
;
_shelx_estimated_absorpt_t_min 0.844
_shelx_estimated_absorpt_t_max 0.868

loop_
_space_group_symop_operation_xyz
'x, y, z'
'-x, y, -z+1/2'
'x+1/2, y+1/2, z'
'-x+1/2, y+1/2, -z+1/2'
'-x, -y, -z'
'x, -y, z-1/2'
'-x+1/2, -y+1/2, -z'
'x+1/2, -y+1/2, z-1/2'

loop_
_atom_site_label
_atom_site_type_symbol
_atom_site_fract_x
_atom_site_fract_y
_atom_site_fract_z
_atom_site_U_iso_or_equiv
_atom_site_adp_type
_atom_site_occupancy
_atom_site_site_symmetry_order
_atom_site_calc_flag
_atom_site_refinement_flags_posn
_atom_site_refinement_flags_adp
Mn1 Mn 0.31898(2) 0.68516(5) 0.41894(2) 0.02709(15) Uani 1 1 d . .
O1 O 0.18200(11) 0.6008(2) 0.54127(10) 0.0380(5) Uani 1 1 d . .
O2 O 0.22833(10) 0.6310(2) 0.44793(9) 0.0290(5) Uani 1 1 d . .
O3 O 0.10572(10) 0.2782(3) 0.14782(9) 0.0387(6) Uani 1 1 d . .
O4 O 0.20628(11) 0.2343(3) 0.18723(10) 0.0375(5) Uani 1 1 d . .
N1 N 0.38129(13) 0.5811(3) 0.50660(13) 0.0355(6) Uani 1 1 d . .
N2 N 0.34834(13) 0.4577(3) 0.38574(13) 0.0354(6) Uani 1 1 d . .
C1 C 0.15034(16) 0.2772(3) 0.19486(14) 0.0306(7) Uani 1 1 d . .
C2 C 0.13709(14) 0.3294(3) 0.26274(13) 0.0295(7) Uani 1 1 d . .
C3 C 0.08407(15) 0.4164(4) 0.26966(15) 0.0389(8) Uani 1 1 d . .
H3 H 0.054707 0.437536 0.232555 0.047 Uiso 1 1 calc R U
C4 C 0.07478(16) 0.4720(4) 0.33200(16) 0.0412(8) Uani 1 1 d . .
H4 H 0.039807 0.533037 0.336622 0.049 Uiso 1 1 calc R U
C5 C 0.11699(15) 0.4374(3) 0.38684(15) 0.0316(7) Uani 1 1 d . U
H5 H 0.1089(14) 0.474(4) 0.4294(16) 0.038 Uiso 1 1 d . U
C6 C 0.16704(13) 0.3483(3) 0.37948(13) 0.0223(6) Uani 1 1 d . U
C7 C 0.17836(14) 0.2938(3) 0.31892(13) 0.0278(6) Uani 1 1 d . .
H7 H 0.213625 0.232962 0.315355 0.033 Uiso 1 1 calc R U
C8 C 0.21165(13) 0.3000(3) 0.44204(12) 0.0236(6) Uani 1 1 d . .
C9 C 0.22852(14) 0.3947(3) 0.49650(13) 0.0242(6) Uani 1 1 d . .
C10 C 0.26545(14) 0.3421(3) 0.55273(13) 0.0256(6) Uani 1 1 d . .
H10 H 0.275406 0.405084 0.588792 0.031 Uiso 1 1 calc R U
C11 C 0.21174(14) 0.5547(3) 0.49474(13) 0.0250(6) Uani 1 1 d . .
C12 C 0.39590(19) 0.6391(4) 0.56684(18) 0.0506(9) Uani 1 1 d . .
H12 H 0.377579 0.728444 0.576372 0.061 Uiso 1 1 calc R U
C13 C 0.4377(2) 0.5714(5) 0.6165(2) 0.0626(12) Uani 1 1 d . .
H13 H 0.446352 0.614716 0.658507 0.075 Uiso 1 1 calc R U
C14 C 0.46538(19) 0.4432(5) 0.6034(2) 0.0577(11) Uani 1 1 d . .
H14 H 0.494185 0.398802 0.635993 0.069 Uiso 1 1 calc R U
C15 C 0.45099(16) 0.3769(4) 0.54124(19) 0.0432(8) Uani 1 1 d . .
C16 C 0.40747(15) 0.4499(3) 0.49425(16) 0.0339(7) Uani 1 1 d . .
C17 C 0.38855(15) 0.3833(3) 0.43038(16) 0.0346(7) Uani 1 1 d . .
C18 C 0.41172(17) 0.2430(4) 0.41718(19) 0.0464(9) Uani 1 1 d . .
C19 C 0.4572(2) 0.1752(4) 0.4657(2) 0.0629(12) Uani 1 1 d . .
H19 H 0.473531 0.083599 0.456402 0.075 Uiso 1 1 calc R U
C20 C 0.47714(19) 0.2396(4) 0.5243(2) 0.0590(11) Uani 1 1 d . .
H20 H 0.508302 0.194350 0.554102 0.071 Uiso 1 1 calc R U
C21 C 0.3898(2) 0.1792(4) 0.3566(2) 0.0619(11) Uani 1 1 d . .
H21 H 0.402606 0.084755 0.346988 0.074 Uiso 1 1 calc R U
C22 C 0.3495(2) 0.2541(4) 0.3110(2) 0.0586(11) Uani 1 1 d . .
H22 H 0.334997 0.212370 0.269778 0.070 Uiso 1 1 calc R U
C23 C 0.33010(17) 0.3963(4) 0.32707(18) 0.0465(9) Uani 1 1 d . .
H23 H 0.303522 0.448816 0.295302 0.056 Uiso 1 1 calc R U

loop_
_atom_site_aniso_label
_atom_site_aniso_U_11
_atom_site_aniso_U_22
_atom_site_aniso_U_33
_atom_site_aniso_U_23
_atom_site_aniso_U_13
_atom_site_aniso_U_12
Mn1 0.0391(3) 0.0245(2) 0.0177(2) 0.00055(18) 0.00334(17) 0.0049(2)
O1 0.0612(15) 0.0238(11) 0.0320(12) -0.0073(9) 0.0185(11) -0.0002(10)
O2 0.0391(12) 0.0241(10) 0.0234(10) 0.0037(8) 0.0017(9) -0.0004(9)
O3 0.0412(13) 0.0546(15) 0.0187(10) -0.0008(9) -0.0030(9) -0.0006(11)
O4 0.0373(13) 0.0533(14) 0.0217(10) -0.0051(10) 0.0022(9) 0.0012(11)
N1 0.0408(16) 0.0301(14) 0.0339(14) 0.0032(11) -0.0034(12) -0.0002(12)
N2 0.0410(16) 0.0310(14) 0.0353(14) -0.0008(12) 0.0081(12) 0.0028(12)
C1 0.0406(19) 0.0331(17) 0.0178(14) 0.0028(12) 0.0018(13) -0.0075(14)
C2 0.0333(17) 0.0367(16) 0.0182(13) 0.0000(12) 0.0016(12) -0.0043(14)
C3 0.0319(18) 0.058(2) 0.0251(16) 0.0034(15) -0.0034(13) 0.0060(16)
C4 0.0347(19) 0.056(2) 0.0325(17) -0.0032(16) 0.0027(14) 0.0118(16)
C5 0.0331(16) 0.0404(18) 0.0214(14) -0.0044(13) 0.0039(13) -0.0006(12)
C6 0.0311(15) 0.0161(13) 0.0210(13) -0.0054(10) 0.0088(12) -0.0100(10)
C7 0.0327(16) 0.0289(15) 0.0212(14) 0.0019(12) 0.0000(12) 0.0005(13)
C8 0.0315(16) 0.0237(14) 0.0153(12) -0.0001(11) 0.0016(11) -0.0038(12)
C9 0.0336(17) 0.0235(14) 0.0156(13) -0.0020(11) 0.0040(12) -0.0019(12)
C10 0.0411(18) 0.0221(14) 0.0131(12) -0.0046(10) 0.0002(12) -0.0063(12)
C11 0.0322(17) 0.0219(14) 0.0192(14) -0.0030(11) -0.0043(12) -0.0018(12)
C12 0.064(3) 0.044(2) 0.041(2) 0.0028(16) -0.0093(18) -0.0017(19)
C13 0.078(3) 0.061(3) 0.043(2) 0.0058(19) -0.021(2) -0.006(2)
C14 0.048(2) 0.063(3) 0.057(2) 0.024(2) -0.0142(19) 0.001(2)
C15 0.0310(18) 0.0425(19) 0.056(2) 0.0195(18) 0.0040(16) 0.0024(16)
C16 0.0288(17) 0.0311(17) 0.0423(18) 0.0092(14) 0.0057(14) -0.0004(13)
C17 0.0315(17) 0.0281(16) 0.0465(19) 0.0062(14) 0.0146(15) 0.0035(14)
C18 0.046(2) 0.0344(18) 0.062(2) 0.0039(18) 0.0204(18) 0.0063(17)
C19 0.062(3) 0.043(2) 0.086(3) 0.021(2) 0.022(2) 0.025(2)
C20 0.048(2) 0.054(2) 0.077(3) 0.030(2) 0.012(2) 0.018(2)
C21 0.070(3) 0.040(2) 0.079(3) -0.012(2) 0.022(2) 0.013(2)
C22 0.070(3) 0.049(2) 0.059(3) -0.026(2) 0.016(2) -0.003(2)
C23 0.050(2) 0.046(2) 0.045(2) -0.0092(17) 0.0058(17) 0.0023(18)

loop_
_atom_type_symbol
_atom_type_description
_atom_type_scat_dispersion_real
_atom_type_scat_dispersion_imag
_atom_type_scat_source
C C 0.0033 0.0016 'International Tables Vol C Tables 4.2.6.8 and 6.1.1.4'
H H 0.0000 0.0000 'International Tables Vol C Tables 4.2.6.8 and 6.1.1.4'
Mn Mn 0.3368 0.7283 'International Tables Vol C Tables 4.2.6.8 and 6.1.1.4'
N N 0.0061 0.0033 'International Tables Vol C Tables 4.2.6.8 and 6.1.1.4'
O O 0.0106 0.0060 'International Tables Vol C Tables 4.2.6.8 and 6.1.1.4'

loop_
_geom_angle_atom_site_label_1
_geom_angle_atom_site_label_2
_geom_angle_atom_site_label_3
_geom_angle
_geom_angle_site_symmetry_1
_geom_angle_site_symmetry_3
O2 Mn1 O1 93.86(8) . 7_566
O2 Mn1 O4 101.05(9) . 4
O1 Mn1 O4 99.61(9) 7_566 4
O2 Mn1 N1 98.13(10) . .
O1 Mn1 N1 97.07(10) 7_566 .
O4 Mn1 N1 153.55(9) 4 .
O2 Mn1 N2 98.29(9) . .
O1 Mn1 N2 164.88(10) 7_566 .
O4 Mn1 N2 86.91(9) 4 .
N1 Mn1 N2 72.38(10) . .
O2 Mn1 O3 158.30(8) . 4
O1 Mn1 O3 85.12(9) 7_566 4
O4 Mn1 O3 57.99(9) 4 4
N1 Mn1 O3 103.51(10) . 4
N2 Mn1 O3 86.87(9) . 4
O2 Mn1 C1 129.92(9) . 4
O1 Mn1 C1 92.66(9) 7_566 4
O4 Mn1 C1 29.07(9) 4 4
N1 Mn1 C1 130.13(11) . 4
N2 Mn1 C1 86.45(10) . 4
O3 Mn1 C1 28.92(8) 4 4
C11 O1 Mn1 128.35(19) . 7_566
C11 O2 Mn1 132.33(19) . .
C1 O3 Mn1 86.54(19) . 4_545
C1 O4 Mn1 93.21(17) . 4_545
C12 N1 C16 117.7(3) . .
C12 N1 Mn1 126.3(2) . .
C16 N1 Mn1 115.9(2) . .
C23 N2 C17 118.5(3) . .
C23 N2 Mn1 125.8(2) . .
C17 N2 Mn1 115.7(2) . .
O3 C1 O4 122.3(3) . .
O3 C1 C2 119.2(3) . .
O4 C1 C2 118.5(3) . .
O3 C1 Mn1 64.53(16) . 4_545
O4 C1 Mn1 57.72(15) . 4_545
C2 C1 Mn1 176.2(2) . 4_545
C7 C2 C3 119.2(3) . .
C7 C2 C1 120.5(3) . .
C3 C2 C1 120.3(3) . .
C2 C3 C4 119.7(3) . .
C2 C3 H3 120.1 . .
C4 C3 H3 120.1 . .
C5 C4 C3 120.0(3) . .
C5 C4 H4 120.0 . .
C3 C4 H4 120.0 . .
C6 C5 C4 119.3(3) . .
C6 C5 H5 121.8(19) . .
C4 C5 H5 118.8(19) . .
C5 C6 C7 122.3(3) . .
C5 C6 C8 119.3(2) . .
C7 C6 C8 118.4(2) . .
C6 C7 C2 119.4(3) . .
C6 C7 H7 120.3 . .
C2 C7 H7 120.3 . .
C10 C8 C9 117.6(2) 7_556 .
C10 C8 C6 120.2(2) 7_556 .
C9 C8 C6 122.2(2) . .
C10 C9 C8 119.3(3) . .
C10 C9 C11 117.7(2) . .
C8 C9 C11 122.8(2) . .
C9 C10 C8 123.1(2) . 7_556
C9 C10 H10 118.5 . .
C8 C10 H10 118.5 7_556 .
O2 C11 O1 125.1(3) . .
O2 C11 C9 118.5(2) . .
O1 C11 C9 116.3(2) . .
N1 C12 C13 122.6(4) . .
N1 C12 H12 118.7 . .
C13 C12 H12 118.7 . .
C14 C13 C12 119.6(4) . .
C14 C13 H13 120.2 . .
C12 C13 H13 120.2 . .
C13 C14 C15 120.0(3) . .
C13 C14 H14 120.0 . .
C15 C14 H14 120.0 . .
C14 C15 C16 117.1(3) . .
C14 C15 C20 123.2(4) . .
C16 C15 C20 119.6(4) . .
N1 C16 C15 122.9(3) . .
N1 C16 C17 117.6(3) . .
C15 C16 C17 119.5(3) . .
N2 C17 C18 122.6(3) . .
N2 C17 C16 118.1(3) . .
C18 C17 C16 119.3(3) . .
C21 C18 C17 117.6(4) . .
C21 C18 C19 123.3(4) . .
C17 C18 C19 119.0(4) . .
C20 C19 C18 121.8(4) . .
C20 C19 H19 119.1 . .
C18 C19 H19 119.1 . .
C19 C20 C15 120.5(4) . .
C19 C20 H20 119.8 . .
C15 C20 H20 119.8 . .
C22 C21 C18 120.1(4) . .
C22 C21 H21 120.0 . .
C18 C21 H21 120.0 . .
C21 C22 C23 118.9(4) . .
C21 C22 H22 120.6 . .
C23 C22 H22 120.6 . .
N2 C23 C22 122.3(4) . .
N2 C23 H23 118.9 . .
C22 C23 H23 118.9 . .

loop_
_geom_bond_atom_site_label_1
_geom_bond_atom_site_label_2
_geom_bond_distance
_geom_bond_site_symmetry_2
Mn1 O2 2.096(2) .
Mn1 O1 2.113(2) 7_566
Mn1 O4 2.184(3) 4
Mn1 N1 2.275(3) .
Mn1 N2 2.286(3) .
Mn1 O3 2.332(2) 4
Mn1 C1 2.579(3) 4
O1 C11 1.249(3) .
O2 C11 1.248(3) .
O3 C1 1.249(3) .
O4 C1 1.255(4) .
N1 C12 1.324(4) .
N1 C16 1.352(4) .
N2 C23 1.321(4) .
N2 C17 1.342(4) .
C1 C2 1.497(4) .
C2 C7 1.379(4) .
C2 C3 1.380(4) .
C3 C4 1.383(4) .
C3 H3 0.9300 .
C4 C5 1.368(4) .
C4 H4 0.9300 .
C5 C6 1.344(4) .
C5 H5 0.95(3) .
C6 C7 1.358(4) .
C6 C8 1.541(4) .
C7 H7 0.9300 .
C8 C10 1.383(4) 7_556
C8 C9 1.407(4) .
C9 C10 1.380(4) .
C9 C11 1.503(4) .
C10 H10 0.9300 .
C12 C13 1.393(5) .
C12 H12 0.9300 .
C13 C14 1.345(6) .
C13 H13 0.9300 .
C14 C15 1.389(5) .
C14 H14 0.9300 .
C15 C16 1.402(4) .
C15 C20 1.424(5) .
C16 C17 1.434(5) .
C17 C18 1.405(5) .
C18 C21 1.380(6) .
C18 C19 1.422(5) .
C19 C20 1.339(6) .
C19 H19 0.9300 .
C20 H20 0.9300 .
C21 C22 1.356(6) .
C21 H21 0.9300 .
C22 C23 1.409(5) .
C22 H22 0.9300 .
C23 H23 0.9300 .

loop_
_geom_torsion_atom_site_label_1
_geom_torsion_atom_site_label_2
_geom_torsion_atom_site_label_3
_geom_torsion_atom_site_label_4
_geom_torsion
_geom_torsion_site_symmetry_1
_geom_torsion_site_symmetry_4
Mn1 O3 C1 O4 0.0(3) 4_545 .
Mn1 O3 C1 C2 179.7(2) 4_545 .
Mn1 O4 C1 O3 0.0(3) 4_545 .
Mn1 O4 C1 C2 -179.7(2) 4_545 .
O3 C1 C2 C7 162.2(3) . .
O4 C1 C2 C7 -18.0(4) . .
O3 C1 C2 C3 -19.1(4) . .
O4 C1 C2 C3 160.6(3) . .
C7 C2 C3 C4 3.0(5) . .
C1 C2 C3 C4 -175.6(3) . .
C2 C3 C4 C5 -1.9(5) . .
C3 C4 C5 C6 -0.5(5) . .
C4 C5 C6 C7 1.7(5) . .
C4 C5 C6 C8 -175.4(3) . .
C5 C6 C7 C2 -0.5(4) . .
C8 C6 C7 C2 176.7(2) . .
C3 C2 C7 C6 -1.9(4) . .
C1 C2 C7 C6 176.8(3) . .
C5 C6 C8 C10 140.3(3) . 7_556
C7 C6 C8 C10 -37.0(4) . 7_556
C5 C6 C8 C9 -37.2(4) . .
C7 C6 C8 C9 145.5(3) . .
C10 C8 C9 C10 -1.4(5) 7_556 .
C6 C8 C9 C10 176.1(2) . .
C10 C8 C9 C11 174.5(3) 7_556 .
C6 C8 C9 C11 -8.0(4) . .
C8 C9 C10 C8 1.5(5) . 7_556
C11 C9 C10 C8 -174.6(3) . 7_556
Mn1 O2 C11 O1 117.2(3) . .
Mn1 O2 C11 C9 -62.5(3) . .
Mn1 O1 C11 O2 -26.4(4) 7_566 .
Mn1 O1 C11 C9 153.3(2) 7_566 .
C10 C9 C11 O2 122.0(3) . .
C8 C9 C11 O2 -54.0(4) . .
C10 C9 C11 O1 -57.8(4) . .
C8 C9 C11 O1 126.2(3) . .
C16 N1 C12 C13 1.3(5) . .
Mn1 N1 C12 C13 -176.0(3) . .
N1 C12 C13 C14 0.9(6) . .
C12 C13 C14 C15 -1.7(6) . .
C13 C14 C15 C16 0.3(5) . .
C13 C14 C15 C20 -178.4(4) . .
C12 N1 C16 C15 -2.7(5) . .
Mn1 N1 C16 C15 174.9(2) . .
C12 N1 C16 C17 176.4(3) . .
Mn1 N1 C16 C17 -6.1(4) . .
C14 C15 C16 N1 1.9(5) . .
C20 C15 C16 N1 -179.3(3) . .
C14 C15 C16 C17 -177.1(3) . .
C20 C15 C16 C17 1.7(5) . .
C23 N2 C17 C18 -0.2(5) . .
Mn1 N2 C17 C18 -179.1(2) . .
C23 N2 C17 C16 -179.2(3) . .
Mn1 N2 C17 C16 1.8(4) . .
N1 C16 C17 N2 2.8(4) . .
C15 C16 C17 N2 -178.1(3) . .
N1 C16 C17 C18 -176.2(3) . .
C15 C16 C17 C18 2.9(5) . .
N2 C17 C18 C21 -2.4(5) . .
C16 C17 C18 C21 176.6(3) . .
N2 C17 C18 C19 176.3(3) . .
C16 C17 C18 C19 -4.7(5) . .
C21 C18 C19 C20 -179.5(4) . .
C17 C18 C19 C20 1.9(6) . .
C18 C19 C20 C15 2.7(6) . .
C14 C15 C20 C19 174.2(4) . .
C16 C15 C20 C19 -4.5(5) . .
C17 C18 C21 C22 2.8(6) . .
C19 C18 C21 C22 -175.8(4) . .
C18 C21 C22 C23 -0.9(6) . .
C17 N2 C23 C22 2.4(5) . .
Mn1 N2 C23 C22 -178.8(3) . .
C21 C22 C23 N2 -1.9(6) . .
